data_2207436
loop_
_publ_author_name
'Janse van Rensburg, J. Marthinus'
'Roodt, Andreas'
'Muller, Alfred'
'Meijboom, Reinout'

_publ_section_title
;
 Carbonyl(8-hydroxyquinolinato)[tris(2-methylphenyl)
 phosphite]rhodium(I)
;
_journal_coeditor_code BD6017
_journal_issue 12
_journal_name_full 'Acta Crystallographica Section E'
_journal_page_first m2743
_journal_page_last m2745
_journal_paper_doi 10.1107/S1600536805038912
_journal_volume 61
_journal_year 2005
_chemical_formula_iupac '[Rh (C9 H6 N O) (C21 H21 O P) (C O)]'
_chemical_formula_moiety 'C31 H27 N O5 P Rh'
_chemical_formula_sum 'C31 H27 N O5 P Rh'
_chemical_formula_weight 627.42
_chemical_name_systematic
;
Carbonyl(8-hydroxyquinolinato)[tris(2-methylphenyl) phosphite]rhodium(I)
;
_space_group_IT_number 14
_symmetry_cell_setting monoclinic
_symmetry_space_group_name_Hall '-P 2ybc'
_symmetry_space_group_name_H-M 'P 1 21/c 1'
_audit_creation_method 'WinGX routine CIF_UPDATE'
_cell_angle_alpha 90.000
_cell_angle_beta 101.546(5)
_cell_angle_gamma 90.000
_cell_formula_units_Z 4
_cell_length_a 7.652(5)
_cell_length_b 20.370(5)
_cell_length_c 18.173(5)
_cell_measurement_reflns_used 3375
_cell_measurement_temperature 100
_cell_measurement_theta_max 28.215
_cell_measurement_theta_min 2.289
_cell_volume 2775(2)
_computing_cell_refinement 'SAINT-Plus (Bruker, 2004)'
_computing_data_collection 'APEX2 (Bruker, 2005)'
_computing_data_reduction 'SAINT-Plus and XPREP (Bruker, 2004)'
_computing_molecular_graphics 'DIAMOND (Brandenburg & Berndt, 2001)'
_computing_publication_material 'WinGX (Farrugia, 1999)'
_computing_structure_refinement 'SHELXL97 (Sheldrick, 1997)'
_computing_structure_solution 'SIR97 (Altomare <i>et al.</i>,  1999)'
_diffrn_measured_fraction_theta_full 0.998
_diffrn_measured_fraction_theta_max 0.998
_diffrn_measurement_device_type
;
Bruker X8 Apex 4K Kappa CCD
;
_diffrn_measurement_method '\w and \y'
_diffrn_radiation_source 'sealed tube'
_diffrn_radiation_type MoK\a
_diffrn_radiation_wavelength 0.71069
_diffrn_reflns_av_R_equivalents 0.0463
_diffrn_reflns_limit_h_max 10
_diffrn_reflns_limit_h_min -9
_diffrn_reflns_limit_k_max 27
_diffrn_reflns_limit_k_min -27
_diffrn_reflns_limit_l_max 24
_diffrn_reflns_limit_l_min -19
_diffrn_reflns_number 15688
_diffrn_reflns_theta_full 28.28
_diffrn_reflns_theta_max 28.28
_diffrn_reflns_theta_min 2.72
_diffrn_standards_decay_% 0
_diffrn_standards_interval_count 0
_diffrn_standards_interval_time 0
_diffrn_standards_number 0
_exptl_absorpt_coefficient_mu 0.714
_exptl_absorpt_correction_T_max 0.9154
_exptl_absorpt_correction_T_min 0.8575
_exptl_absorpt_correction_type multi-scan
_exptl_absorpt_process_details '(SADABS; Bruker, 1998)'
_exptl_crystal_colour ' yellow'
_exptl_crystal_density_diffrn 1.502
_exptl_crystal_density_method 'not measured'
_exptl_crystal_description ' needle'
_exptl_crystal_F_000 1280
_exptl_crystal_size_max 0.22
_exptl_crystal_size_mid 0.13
_exptl_crystal_size_min 0.13
_refine_diff_density_max 0.551
_refine_diff_density_min -0.952
_refine_ls_extinction_method none
_refine_ls_goodness_of_fit_ref 1.019
_refine_ls_hydrogen_treatment constr
_refine_ls_matrix_type full
_refine_ls_number_parameters 356
_refine_ls_number_reflns 6869
_refine_ls_number_restraints 0
_refine_ls_restrained_S_all 1.019
_refine_ls_R_factor_gt 0.0418
_refine_ls_shift/su_max 0.001
_refine_ls_structure_factor_coef Fsqd
_refine_ls_weighting_details 'calc w=1/[\s^2^(Fo^2^)+(0.0334P)^2^+2.2331P] where P=(Fo^2^+2Fc^2^)/3'
_refine_ls_weighting_scheme calc
_refine_ls_wR_factor_ref 0.0942
_reflns_number_gt 4794
_reflns_number_total 6869
_reflns_threshold_expression I>2\s(I)
_cod_data_source_file bd6017.cif
_cod_data_source_block I
_cod_original_sg_symbol_H-M P21/c
_cod_database_code 2207436
_cod_database_fobs_code 2207436

loop_
_symmetry_equiv_pos_as_xyz
'x, y, z'
'-x, y+1/2, -z+1/2'
'-x, -y, -z'
'x, -y-1/2, z-1/2'

loop_
_atom_site_label
_atom_site_fract_x
_atom_site_fract_y
_atom_site_fract_z
_atom_site_U_iso_or_equiv
_atom_site_adp_type
_atom_site_calc_flag
_atom_site_refinement_flags
_atom_site_occupancy
_atom_site_type_symbol
Rh 0.05678(3) 0.067539(13) 0.326437(13) 0.01445(7) Uani d . 1 Rh
P -0.00499(11) 0.06430(4) 0.20356(4) 0.01362(17) Uani d . 1 P
N 0.1378(3) 0.05940(13) 0.44269(13) 0.0147(6) Uani d . 1 N
O1 -0.1307(3) 0.12303(11) 0.16663(11) 0.0155(5) Uani d . 1 O
O2 -0.0890(3) -0.00198(11) 0.16393(11) 0.0159(5) Uani d . 1 O
O3 0.1552(3) 0.06341(11) 0.15795(11) 0.0157(4) Uani d . 1 O
O4 0.1849(3) -0.02005(11) 0.33090(11) 0.0177(5) Uani d . 1 O
O5 -0.1252(4) 0.19580(13) 0.32860(13) 0.0315(6) Uani d . 1 O
C1 0.1149(4) 0.09986(18) 0.49657(17) 0.0193(7) Uani d . 1 C
H1 0.0574 0.1397 0.4836 0.023 Uiso calc R 1 H
C2 0.1748(5) 0.08479(18) 0.57323(17) 0.0234(8) Uani d . 1 C
H2 0.1559 0.1143 0.6099 0.028 Uiso calc R 1 H
C3 0.2600(4) 0.02715(19) 0.59320(17) 0.0225(8) Uani d . 1 C
H3 0.2978 0.0168 0.6437 0.027 Uiso calc R 1 H
C4 0.2914(4) -0.01726(17) 0.53755(17) 0.0177(7) Uani d . 1 C
C5 0.3786(5) -0.07805(18) 0.55240(18) 0.0229(8) Uani d . 1 C
H5 0.4222 -0.0913 0.6016 0.027 Uiso calc R 1 H
C6 0.3987(5) -0.11744(18) 0.49374(19) 0.0238(8) Uani d . 1 C
H6 0.4558 -0.1577 0.5039 0.029 Uiso calc R 1 H
C7 0.3357(4) -0.09897(17) 0.41837(18) 0.0196(7) Uani d . 1 C
H7 0.3531 -0.1269 0.38 0.024 Uiso calc R 1 H
C8 0.2481(4) -0.03985(16) 0.40065(17) 0.0158(7) Uani d . 1 C
C9 0.2252(4) 0.00100(16) 0.46175(16) 0.0151(6) Uani d . 1 C
C10 -0.0562(5) 0.14565(17) 0.32612(17) 0.0195(7) Uani d . 1 C
C11 -0.1745(4) 0.13945(16) 0.08956(16) 0.0136(6) Uani d . 1 C
C12 -0.1348(4) 0.20310(16) 0.07077(17) 0.0157(6) Uani d . 1 C
C13 -0.1887(5) 0.22094(18) -0.00451(18) 0.0218(8) Uani d . 1 C
H13 -0.165 0.2631 -0.0194 0.026 Uiso calc R 1 H
C14 -0.2765(5) 0.17738(18) -0.05743(17) 0.0215(8) Uani d . 1 C
H14 -0.3096 0.1903 -0.1074 0.026 Uiso calc R 1 H
C15 -0.3154(5) 0.11482(18) -0.03664(17) 0.0210(7) Uani d . 1 C
H15 -0.3762 0.0858 -0.0723 0.025 Uiso calc R 1 H
C16 -0.2633(4) 0.09524(17) 0.03796(17) 0.0169(7) Uani d . 1 C
H16 -0.2881 0.0531 0.0527 0.02 Uiso calc R 1 H
C21 -0.2194(4) -0.03825(16) 0.19084(16) 0.0137(6) Uani d . 1 C
C22 -0.1789(4) -0.10423(16) 0.20556(17) 0.0157(7) Uani d . 1 C
C23 -0.3114(4) -0.14183(18) 0.22786(17) 0.0198(7) Uani d . 1 C
H23 -0.2912 -0.1863 0.2374 0.024 Uiso calc R 1 H
C24 -0.4719(5) -0.11478(18) 0.23614(17) 0.0211(7) Uani d . 1 C
H24 -0.5573 -0.141 0.2516 0.025 Uiso calc R 1 H
C25 -0.5064(5) -0.04890(18) 0.22164(17) 0.0210(8) Uani d . 1 C
H25 -0.614 -0.0307 0.2278 0.025 Uiso calc R 1 H
C26 -0.3794(4) -0.01007(17) 0.19775(16) 0.0181(7) Uani d . 1 C
H26 -0.4017 0.0341 0.1866 0.022 Uiso calc R 1 H
C31 0.2679(4) 0.11718(16) 0.15672(18) 0.0174(7) Uani d . 1 C
C32 0.2959(5) 0.13632(17) 0.08543(19) 0.0213(7) Uani d . 1 C
C33 0.4075(5) 0.18971(19) 0.0843(2) 0.0301(9) Uani d . 1 C
H33 0.4281 0.2044 0.0383 0.036 Uiso calc R 1 H
C34 0.4892(5) 0.22190(19) 0.1488(3) 0.0339(10) Uani d . 1 C
H34 0.5613 0.2582 0.1458 0.041 Uiso calc R 1 H
C35 0.4639(5) 0.20031(19) 0.2177(2) 0.0295(9) Uani d . 1 C
H35 0.5215 0.2212 0.2613 0.035 Uiso calc R 1 H
C36 0.3531(4) 0.14754(18) 0.2220(2) 0.0222(8) Uani d . 1 C
H36 0.336 0.1326 0.2684 0.027 Uiso calc R 1 H
C121 -0.0418(5) 0.25081(16) 0.12883(18) 0.0208(7) Uani d . 1 C
H12A -0.0823 0.2443 0.175 0.031 Uiso calc R 1 H
H12B -0.0683 0.2949 0.1114 0.031 Uiso calc R 1 H
H12C 0.0847 0.2437 0.1372 0.031 Uiso calc R 1 H
C221 -0.0026(5) -0.13218(17) 0.19848(19) 0.0213(7) Uani d . 1 C
H22A 0.0886 -0.1154 0.2381 0.032 Uiso calc R 1 H
H22B 0.0236 -0.1199 0.1508 0.032 Uiso calc R 1 H
H22C -0.0065 -0.1792 0.2019 0.032 Uiso calc R 1 H
C321 0.2116(5) 0.09979(19) 0.01527(19) 0.0278(9) Uani d . 1 C
H32A 0.2708 0.1113 -0.0247 0.042 Uiso calc R 1 H
H32B 0.0877 0.1114 0.0015 0.042 Uiso calc R 1 H
H32C 0.2224 0.0534 0.0244 0.042 Uiso calc R 1 H

loop_
_atom_site_aniso_label
_atom_site_aniso_U_11
_atom_site_aniso_U_22
_atom_site_aniso_U_33
_atom_site_aniso_U_12
_atom_site_aniso_U_13
_atom_site_aniso_U_23
Rh 0.01875(13) 0.01625(12) 0.00808(11) 0.00222(13) 0.00208(8) -0.00032(11)
P 0.0179(4) 0.0143(4) 0.0087(3) 0.0012(4) 0.0027(3) 0.0000(3)
N 0.0144(13) 0.0202(15) 0.0089(11) -0.0013(12) 0.0009(10) -0.0011(11)
O1 0.0210(12) 0.0183(11) 0.0070(10) 0.0019(10) 0.0024(9) -0.0005(9)
O2 0.0208(13) 0.0164(11) 0.0118(10) -0.0022(10) 0.0061(9) -0.0002(9)
O3 0.0178(11) 0.0162(11) 0.0136(10) -0.0014(10) 0.0039(8) -0.0001(10)
O4 0.0219(12) 0.0216(12) 0.0097(10) 0.0038(10) 0.0031(9) 0.0014(9)
O5 0.0427(17) 0.0272(14) 0.0224(13) 0.0132(13) 0.0015(12) -0.0049(12)
C1 0.0195(17) 0.0262(18) 0.0118(15) 0.0017(15) 0.0019(13) -0.0032(14)
C2 0.0244(19) 0.036(2) 0.0092(14) -0.0019(16) 0.0018(13) -0.0084(14)
C3 0.0205(18) 0.036(2) 0.0088(14) -0.0059(16) -0.0019(13) 0.0019(15)
C4 0.0142(16) 0.0263(18) 0.0121(14) -0.0054(14) 0.0015(12) 0.0046(14)
C5 0.0212(18) 0.028(2) 0.0175(15) -0.0047(16) -0.0019(13) 0.0101(15)
C6 0.0211(19) 0.0204(18) 0.0276(19) -0.0011(15) -0.0003(15) 0.0065(15)
C7 0.0189(18) 0.0207(17) 0.0194(16) 0.0004(15) 0.0039(13) 0.0004(14)
C8 0.0130(16) 0.0201(16) 0.0144(15) -0.0024(14) 0.0027(12) 0.0011(13)
C9 0.0140(16) 0.0211(17) 0.0104(14) -0.0029(14) 0.0027(12) 0.0009(13)
C10 0.0230(18) 0.0248(18) 0.0089(14) 0.0008(16) -0.0012(13) -0.0023(14)
C11 0.0150(16) 0.0176(16) 0.0085(13) 0.0051(13) 0.0035(12) 0.0015(12)
C12 0.0132(16) 0.0190(16) 0.0152(14) 0.0033(14) 0.0037(12) 0.0023(13)
C13 0.0245(19) 0.0215(18) 0.0214(17) 0.0021(15) 0.0096(14) 0.0069(15)
C14 0.0241(19) 0.032(2) 0.0080(14) 0.0053(16) 0.0022(13) 0.0047(14)
C15 0.0255(19) 0.0275(19) 0.0088(14) 0.0000(16) 0.0005(13) -0.0041(14)
C16 0.0205(17) 0.0174(16) 0.0130(14) -0.0001(14) 0.0036(13) -0.0009(13)
C21 0.0163(16) 0.0166(15) 0.0076(13) -0.0054(14) 0.0009(12) -0.0004(12)
C22 0.0197(17) 0.0173(16) 0.0101(14) -0.0016(14) 0.0029(12) -0.0007(13)
C23 0.0228(18) 0.0231(18) 0.0123(15) -0.0054(15) 0.0011(13) 0.0031(14)
C24 0.0224(18) 0.031(2) 0.0095(14) -0.0081(16) 0.0026(13) 0.0004(14)
C25 0.0192(18) 0.032(2) 0.0112(14) 0.0017(15) 0.0021(13) -0.0036(14)
C26 0.0215(18) 0.0221(17) 0.0096(14) 0.0051(15) 0.0005(12) -0.0007(13)
C31 0.0148(16) 0.0148(16) 0.0232(17) 0.0014(14) 0.0055(13) 0.0024(14)
C32 0.0189(18) 0.0228(18) 0.0256(17) 0.0055(15) 0.0127(14) 0.0009(15)
C33 0.030(2) 0.025(2) 0.042(2) -0.0011(17) 0.0229(18) 0.0018(18)
C34 0.026(2) 0.0190(18) 0.063(3) -0.0067(17) 0.024(2) -0.0079(19)
C35 0.0157(18) 0.0274(19) 0.045(2) -0.0014(17) 0.0050(16) -0.0160(19)
C36 0.0163(17) 0.0255(19) 0.0247(17) 0.0042(15) 0.0037(14) -0.0053(15)
C121 0.0231(18) 0.0165(17) 0.0217(17) -0.0001(15) 0.0017(14) 0.0028(14)
C221 0.0268(19) 0.0163(16) 0.0217(17) 0.0058(15) 0.0071(14) 0.0042(14)
C321 0.033(2) 0.035(2) 0.0188(17) 0.0020(18) 0.0145(16) 0.0019(16)

loop_
_atom_type_symbol
_atom_type_description
_atom_type_scat_dispersion_real
_atom_type_scat_dispersion_imag
_atom_type_scat_source
C C 0.0033 0.0016 'International Tables Vol C Tables 4.2.6.8 and 6.1.1.4'
H H 0 0 'International Tables Vol C Tables 4.2.6.8 and 6.1.1.4'
N N 0.0061 0.0033 'International Tables Vol C Tables 4.2.6.8 and 6.1.1.4'
O O 0.0106 0.006 'International Tables Vol C Tables 4.2.6.8 and 6.1.1.4'
P P 0.1023 0.0942 'International Tables Vol C Tables 4.2.6.8 and 6.1.1.4'
Rh Rh -1.1178 0.9187 'International Tables Vol C Tables 4.2.6.8 and 6.1.1.4'

loop_
_geom_angle_atom_site_label_1
_geom_angle_atom_site_label_2
_geom_angle_atom_site_label_3
_geom_angle
_geom_angle_publ_flag
C10 Rh O4 177.93(11) ?
C10 Rh N 96.78(12) ?
O4 Rh N 81.16(9) y
C10 Rh P 91.02(10) y
O4 Rh P 91.05(6) ?
N Rh P 172.11(8) ?
O1 P O2 106.78(12) ?
O1 P O3 104.40(12) ?
O2 P O3 92.13(12) ?
O1 P Rh 113.28(8) ?
O2 P Rh 117.97(9) ?
O3 P Rh 119.60(9) ?
C1 N C9 119.0(3) ?
C1 N Rh 130.2(2) ?
C9 N Rh 110.79(19) ?
C11 O1 P 126.67(19) ?
C21 O2 P 122.34(19) ?
C31 O3 P 122.4(2) ?
C8 O4 Rh 112.7(2) ?
N C1 C2 122.2(3) ?
N C1 H1 118.9 ?
C2 C1 H1 118.9 ?
C3 C2 C1 119.7(3) ?
C3 C2 H2 120.1 ?
C1 C2 H2 120.1 ?
C2 C3 C4 120.3(3) ?
C2 C3 H3 119.9 ?
C4 C3 H3 119.9 ?
C5 C4 C3 124.6(3) ?
C5 C4 C9 118.7(3) ?
C3 C4 C9 116.6(3) ?
C6 C5 C4 119.3(3) ?
C6 C5 H5 120.3 ?
C4 C5 H5 120.3 ?
C5 C6 C7 122.1(3) ?
C5 C6 H6 119 ?
C7 C6 H6 119 ?
C8 C7 C6 120.9(3) ?
C8 C7 H7 119.5 ?
C6 C7 H7 119.5 ?
O4 C8 C7 123.6(3) ?
O4 C8 C9 119.3(3) ?
C7 C8 C9 117.1(3) ?
N C9 C4 122.2(3) ?
N C9 C8 116.0(3) ?
C4 C9 C8 121.8(3) ?
O5 C10 Rh 177.5(3) y
C16 C11 C12 123.0(3) ?
C16 C11 O1 120.4(3) ?
C12 C11 O1 116.4(3) ?
C11 C12 C13 116.6(3) ?
C11 C12 C121 121.8(3) ?
C13 C12 C121 121.7(3) ?
C14 C13 C12 121.5(3) ?
C14 C13 H13 119.2 ?
C12 C13 H13 119.2 ?
C15 C14 C13 120.3(3) ?
C15 C14 H14 119.8 ?
C13 C14 H14 119.8 ?
C14 C15 C16 119.7(3) ?
C14 C15 H15 120.1 ?
C16 C15 H15 120.1 ?
C11 C16 C15 118.8(3) ?
C11 C16 H16 120.6 ?
C15 C16 H16 120.6 ?
C26 C21 C22 123.4(3) ?
C26 C21 O2 121.2(3) ?
C22 C21 O2 115.3(3) ?
C21 C22 C23 116.1(3) ?
C21 C22 C221 121.4(3) ?
C23 C22 C221 122.5(3) ?
C24 C23 C22 121.8(3) ?
C24 C23 H23 119.1 ?
C22 C23 H23 119.1 ?
C23 C24 C25 120.4(3) ?
C23 C24 H24 119.8 ?
C25 C24 H24 119.8 ?
C24 C25 C26 119.6(3) ?
C24 C25 H25 120.2 ?
C26 C25 H25 120.2 ?
C21 C26 C25 118.7(3) ?
C21 C26 H26 120.6 ?
C25 C26 H26 120.6 ?
C36 C31 O3 121.6(3) ?
C36 C31 C32 122.2(3) ?
O3 C31 C32 116.1(3) ?
C33 C32 C31 116.0(3) ?
C33 C32 C321 122.4(3) ?
C31 C32 C321 121.6(3) ?
C34 C33 C32 122.4(4) ?
C34 C33 H33 118.8 ?
C32 C33 H33 118.8 ?
C35 C34 C33 119.9(4) ?
C35 C34 H34 120 ?
C33 C34 H34 120 ?
C34 C35 C36 120.0(4) ?
C34 C35 H35 120 ?
C36 C35 H35 120 ?
C31 C36 C35 119.3(3) ?
C31 C36 H36 120.3 ?
C35 C36 H36 120.3 ?
C12 C121 H12A 109.5 ?
C12 C121 H12B 109.5 ?
H12A C121 H12B 109.5 ?
C12 C121 H12C 109.5 ?
H12A C121 H12C 109.5 ?
H12B C121 H12C 109.5 ?
C22 C221 H22A 109.5 ?
C22 C221 H22B 109.5 ?
H22A C221 H22B 109.5 ?
C22 C221 H22C 109.5 ?
H22A C221 H22C 109.5 ?
H22B C221 H22C 109.5 ?
C32 C321 H32A 109.5 ?
C32 C321 H32B 109.5 ?
H32A C321 H32B 109.5 ?
C32 C321 H32C 109.5 ?
H32A C321 H32C 109.5 ?
H32B C321 H32C 109.5 ?

loop_
_geom_bond_atom_site_label_1
_geom_bond_atom_site_label_2
_geom_bond_distance
_geom_bond_publ_flag
Rh C10 1.810(4) y
Rh O4 2.030(2) y
Rh N 2.086(2) y
Rh P 2.1890(10) y
P O1 1.596(2) y
P O2 1.603(2) y
P O3 1.611(2) y
N C1 1.318(4) ?
N C9 1.375(4) ?
O1 C11 1.413(3) ?
O2 C21 1.406(4) ?
O3 C31 1.397(4) ?
O4 C8 1.326(4) ?
O5 C10 1.155(4) y
C1 C2 1.410(4) ?
C1 H1 0.93 ?
C2 C3 1.357(5) ?
C2 H2 0.93 ?
C3 C4 1.413(5) ?
C3 H3 0.93 ?
C4 C5 1.407(5) ?
C4 C9 1.419(4) ?
C5 C6 1.367(5) ?
C5 H5 0.93 ?
C6 C7 1.409(5) ?
C6 H6 0.93 ?
C7 C8 1.385(5) ?
C7 H7 0.93 ?
C8 C9 1.426(4) ?
C11 C16 1.377(4) ?
C11 C12 1.390(4) ?
C12 C13 1.396(4) ?
C12 C121 1.505(4) ?
C13 C14 1.380(5) ?
C13 H13 0.93 ?
C14 C15 1.378(5) ?
C14 H14 0.93 ?
C15 C16 1.393(4) ?
C15 H15 0.93 ?
C16 H16 0.93 ?
C21 C26 1.381(5) ?
C21 C22 1.393(4) ?
C22 C23 1.394(5) ?
C22 C221 1.494(5) ?
C23 C24 1.382(5) ?
C23 H23 0.93 ?
C24 C25 1.383(5) ?
C24 H24 0.93 ?
C25 C26 1.388(5) ?
C25 H25 0.93 ?
C26 H26 0.93 ?
C31 C36 1.380(5) ?
C31 C32 1.410(4) ?
C32 C33 1.386(5) ?
C32 C321 1.506(5) ?
C33 C34 1.379(6) ?
C33 H33 0.93 ?
C34 C35 1.376(6) ?
C34 H34 0.93 ?
C35 C36 1.381(5) ?
C35 H35 0.93 ?
C36 H36 0.93 ?
C121 H12A 0.96 ?
C121 H12B 0.96 ?
C121 H12C 0.96 ?
C221 H22A 0.96 ?
C221 H22B 0.96 ?
C221 H22C 0.96 ?
C321 H32A 0.96 ?
C321 H32B 0.96 ?
C321 H32C 0.96 ?

loop_
_geom_hbond_atom_site_label_D
_geom_hbond_atom_site_label_H
_geom_hbond_atom_site_label_A
_geom_hbond_distance_DH
_geom_hbond_distance_HA
_geom_hbond_distance_DA
_geom_hbond_angle_DHA
C16 H16 O2 0.93 2.54 3.118(4) 120.9

loop_
_geom_torsion_atom_site_label_1
_geom_torsion_atom_site_label_2
_geom_torsion_atom_site_label_3
_geom_torsion_atom_site_label_4
_geom_torsion
O1 P Rh C10 -5.51(15)
O2 P Rh C10 -131.27(15)
O3 P Rh C10 118.24(15)
